data_4133963
loop_
_publ_author_name
'Mondal, Aditesh'
'Reddy, Kiran P.'
'Bertke, Jeffery A.'
'Kundu, Subrata'

_publ_contact_author 'Subrata Kundu'
_publ_section_title
;
 Phenol Reduces Nitrite to NO at Copper(II): Role of a Proton-Responsive
 Outer Coordination Sphere in Phenol Oxidation.
;
_journal_issue 4
_journal_name_full 'Journal of the American Chemical Society'
_journal_page_first 1726
_journal_page_last 1730
_journal_paper_doi 10.1021/jacs.9b11597
_journal_volume 142
_journal_year 2020
_chemical_absolute_configuration unk
_chemical_formula_moiety 'C33 H46 Cu N6 O5, 2(Cl O4), C2 H3 N'
_chemical_formula_sum 'C35 H49 Cl2 Cu N7 O13'
_chemical_formula_weight 910.25
_chemical_name_common '[mCH]Cu(O2N)(ClO4)2'
_space_group_crystal_system orthorhombic
_space_group_IT_number 33
_space_group_name_Hall 'P 2c -2n'
_space_group_name_H-M_alt 'P n a 21'
_atom_sites_solution_hydrogens mixed
_atom_sites_solution_primary intrinsic
_audit_creation_method SHELXL-2018/3
_cell_angle_alpha 90
_cell_angle_beta 90
_cell_angle_gamma 90
_cell_formula_units_Z 4
_cell_length_a 16.0633(14)
_cell_length_b 13.4867(11)
_cell_length_c 18.5991(14)
_cell_measurement_reflns_used 7712
_cell_measurement_temperature 150(2)
_cell_measurement_theta_max 25.57
_cell_measurement_theta_min 2.19
_cell_volume 4029.3(6)
_computing_cell_refinement 'SAINT V8.37A (Bruker, 2005)'
_computing_data_collection 'APEX3 V2016.5-0 (Bruker, 2016)'
_computing_data_reduction
; 
SAINT V8.37A, XPREP v2014/2, SADABS V2016/2 (Bruker, 2016) 
;
_computing_molecular_graphics 'SHELXLE v932 (Hubschle, 2011)'
_computing_publication_material 'XCIF V2014-2 (Bruker, 2014)'
_computing_structure_refinement 'SHELX-2018-3 (Sheldrick, 2015)'
_computing_structure_solution 'SHELX-2014-5 (Sheldrick, 2015)'
_diffrn_ambient_temperature 150(2)
_diffrn_measured_fraction_theta_full 0.999
_diffrn_measured_fraction_theta_max 0.995
_diffrn_measurement_device 'Bruker APEX ApexII CCD'
_diffrn_measurement_method 'profile data from \f and \w scans'
_diffrn_radiation_monochromator 'multilayer mirrors'
_diffrn_radiation_source 'fine-focus sealed tube'
_diffrn_radiation_type MoK\a
_diffrn_radiation_wavelength 0.71073
_diffrn_reflns_av_R_equivalents 0.0756
_diffrn_reflns_av_unetI/netI 0.0720
_diffrn_reflns_Laue_measured_fraction_full 0.999
_diffrn_reflns_Laue_measured_fraction_max 0.995
_diffrn_reflns_limit_h_max 21
_diffrn_reflns_limit_h_min -21
_diffrn_reflns_limit_k_max 17
_diffrn_reflns_limit_k_min -17
_diffrn_reflns_limit_l_max 24
_diffrn_reflns_limit_l_min -23
_diffrn_reflns_number 58269
_diffrn_reflns_point_group_measured_fraction_full 0.994
_diffrn_reflns_point_group_measured_fraction_max 0.983
_diffrn_reflns_theta_full 25.242
_diffrn_reflns_theta_max 28.391
_diffrn_reflns_theta_min 2.255
_exptl_absorpt_coefficient_mu 0.747
_exptl_absorpt_correction_T_max 0.7457
_exptl_absorpt_correction_T_min 0.6716
_exptl_absorpt_correction_type multi-scan
_exptl_absorpt_process_details 'SADABS V2016/2 (Bruker, 2016)'
_exptl_crystal_colour green
_exptl_crystal_density_diffrn 1.501
_exptl_crystal_density_method 'not measured'
_exptl_crystal_description block
_exptl_crystal_F_000 1900
_exptl_crystal_size_max 0.150
_exptl_crystal_size_mid 0.135
_exptl_crystal_size_min 0.075
_refine_diff_density_max 0.447
_refine_diff_density_min -0.331
_refine_diff_density_rms 0.061
_refine_ls_abs_structure_details
;
 Flack x determined using 2673 quotients [(I+)-(I-)]/[(I+)+(I-)]
 (Parsons, Flack and Wagner, Acta Cryst. B69 (2013) 249-259).
;
_refine_ls_abs_structure_Flack -0.022(7)
_refine_ls_extinction_method none
_refine_ls_goodness_of_fit_ref 1.018
_refine_ls_hydrogen_treatment mixed
_refine_ls_matrix_type full
_refine_ls_number_parameters 536
_refine_ls_number_reflns 9924
_refine_ls_number_restraints 61
_refine_ls_restrained_S_all 1.022
_refine_ls_R_factor_all 0.0734
_refine_ls_R_factor_gt 0.0441
_refine_ls_shift/su_max 0.001
_refine_ls_shift/su_mean 0.000
_refine_ls_structure_factor_coef Fsqd
_refine_ls_weighting_details 'w=1/[\s^2^(Fo^2^)+(0.0350P)^2^+0.2849P] where P=(Fo^2^+2Fc^2^)/3'
_refine_ls_weighting_scheme calc
_refine_ls_wR_factor_gt 0.0785
_refine_ls_wR_factor_ref 0.0884
_reflns_Friedel_coverage 0.919
_reflns_Friedel_fraction_full 0.988
_reflns_Friedel_fraction_max 0.970
_reflns_number_gt 7481
_reflns_number_total 9924
_reflns_threshold_expression 'I > 2\s(I)'
_cod_data_source_file ja9b11597_si_005.cif
_cod_data_source_block 33_a
_cod_depositor_comments 'Adding full bibliography for 4133963--4133966.cif.'
_cod_database_code 4133963
_shelx_shelxl_version_number 2018/3
_shelx_space_group_comment
;
The symmetry employed for this shelxl refinement is uniquely defined
by the following loop, which should always be used as a source of
symmetry information in preference to the above space-group names.
They are only intended as comments.
;
_shelx_estimated_absorpt_t_min 0.896
_shelx_estimated_absorpt_t_max 0.946

loop_
_space_group_symop_operation_xyz
'x, y, z'
'-x, -y, z+1/2'
'x+1/2, -y+1/2, z'
'-x+1/2, y+1/2, z+1/2'

loop_
_atom_site_label
_atom_site_type_symbol
_atom_site_fract_x
_atom_site_fract_y
_atom_site_fract_z
_atom_site_U_iso_or_equiv
_atom_site_adp_type
_atom_site_occupancy
_atom_site_site_symmetry_order
_atom_site_calc_flag
_atom_site_refinement_flags_posn
_atom_site_refinement_flags_adp
Cu1 Cu 0.71327(3) 0.59240(3) 0.45367(3) 0.01886(11) Uani 1 1 d . .
O1 O 0.54497(17) 0.2228(2) 0.48518(16) 0.0267(7) Uani 1 1 d . .
O2 O 0.41961(18) 0.4045(2) 0.39548(15) 0.0259(7) Uani 1 1 d . .
O3 O 0.52408(18) 0.3909(2) 0.25194(16) 0.0265(7) Uani 1 1 d . .
O4 O 0.66360(16) 0.4656(2) 0.42457(15) 0.0215(6) Uani 1 1 d . .
O5 O 0.78770(19) 0.4107(2) 0.43278(17) 0.0351(8) Uani 1 1 d . .
Cl1 Cl 0.20146(8) 0.51005(8) 0.31297(6) 0.0326(3) Uani 1 1 d . U
O6 O 0.2214(2) 0.4194(3) 0.2773(2) 0.0517(10) Uani 1 1 d . U
O7 O 0.2199(2) 0.5014(3) 0.38768(17) 0.0390(8) Uani 1 1 d . U
O8 O 0.1136(2) 0.5294(3) 0.3059(3) 0.0663(12) Uani 1 1 d . U
O9 O 0.2476(3) 0.5905(3) 0.2835(2) 0.0621(12) Uani 1 1 d . U
Cl2 Cl 0.16156(7) 0.58922(8) 0.68292(6) 0.0283(2) Uani 1 1 d . U
O10 O 0.1830(3) 0.5107(3) 0.6358(2) 0.0570(11) Uani 1 1 d . U
O11 O 0.2318(2) 0.6526(3) 0.6931(2) 0.0522(10) Uani 1 1 d . U
O12 O 0.1358(2) 0.5485(3) 0.75065(18) 0.0443(9) Uani 1 1 d . U
O13 O 0.0957(2) 0.6462(3) 0.6536(2) 0.0578(11) Uani 1 1 d . U
N1 N 0.7760(2) 0.7196(3) 0.47926(18) 0.0248(8) Uani 1 1 d . .
N2 N 0.7360(2) 0.5507(3) 0.56022(19) 0.0224(8) Uani 1 1 d . .
H2 H 0.774(3) 0.510(4) 0.552(3) 0.034 Uiso 1 1 d . U
N3 N 0.6040(2) 0.6939(2) 0.4502(2) 0.0226(7) Uani 1 1 d . .
H3 H 0.578(3) 0.687(4) 0.412(3) 0.034 Uiso 1 1 d . U
N4 N 0.7742(2) 0.6037(3) 0.3542(2) 0.0244(8) Uani 1 1 d . .
H4 H 0.790(3) 0.540(4) 0.342(3) 0.037 Uiso 1 1 d . U
N5 N 0.4825(2) 0.2269(3) 0.34652(19) 0.0229(8) Uani 1 1 d . .
H5 H 0.499(3) 0.272(4) 0.375(3) 0.034 Uiso 1 1 d . U
N6 N 0.7147(2) 0.3918(3) 0.4164(2) 0.0289(9) Uani 1 1 d . .
C1 C 0.8241(3) 0.6966(4) 0.5455(2) 0.0310(11) Uani 1 1 d . .
H1A H 0.842096 0.757825 0.568021 0.037 Uiso 1 1 calc R U
H1B H 0.873283 0.658594 0.532983 0.037 Uiso 1 1 calc R U
C2 C 0.7717(3) 0.6385(3) 0.5972(2) 0.0284(10) Uani 1 1 d . .
H2A H 0.805494 0.617107 0.637600 0.034 Uiso 1 1 calc R U
H2B H 0.727158 0.679959 0.615552 0.034 Uiso 1 1 calc R U
C3 C 0.7160(3) 0.8019(3) 0.4935(2) 0.0287(10) Uani 1 1 d . .
H3A H 0.743366 0.865312 0.486745 0.034 Uiso 1 1 calc R U
H3B H 0.696425 0.798293 0.542772 0.034 Uiso 1 1 calc R U
C4 C 0.6432(3) 0.7932(3) 0.4425(2) 0.0282(10) Uani 1 1 d . .
H4A H 0.602603 0.844362 0.453106 0.034 Uiso 1 1 calc R U
H4B H 0.662194 0.802269 0.393456 0.034 Uiso 1 1 calc R U
C5 C 0.8318(3) 0.7460(4) 0.4181(2) 0.0290(10) Uani 1 1 d . .
H5A H 0.882270 0.776553 0.436208 0.035 Uiso 1 1 calc R U
H5B H 0.804112 0.793173 0.386795 0.035 Uiso 1 1 calc R U
C6 C 0.8532(3) 0.6537(4) 0.3765(3) 0.0315(11) Uani 1 1 d . .
H6A H 0.885747 0.670788 0.334379 0.038 Uiso 1 1 calc R U
H6B H 0.885980 0.609327 0.406243 0.038 Uiso 1 1 calc R U
C7 C 0.6747(3) 0.4992(3) 0.6084(2) 0.0224(9) Uani 1 1 d . .
H7A H 0.620068 0.528402 0.601779 0.027 Uiso 1 1 calc R U
H7B H 0.690913 0.508874 0.658107 0.027 Uiso 1 1 calc R U
C8 C 0.6703(2) 0.3895(3) 0.5925(2) 0.0204(9) Uani 1 1 d . .
C9 C 0.7330(3) 0.3272(3) 0.6163(2) 0.0239(9) Uani 1 1 d . .
H9 H 0.775350 0.352161 0.645162 0.029 Uiso 1 1 calc R U
C10 C 0.7331(3) 0.2286(4) 0.5975(2) 0.0284(10) Uani 1 1 d . .
H10 H 0.774459 0.186948 0.615230 0.034 Uiso 1 1 calc R U
C11 C 0.6722(3) 0.1905(3) 0.5523(2) 0.0247(9) Uani 1 1 d . .
H11 H 0.673918 0.124643 0.537597 0.030 Uiso 1 1 calc R U
C12 C 0.6089(3) 0.2527(3) 0.5297(2) 0.0228(9) Uani 1 1 d . .
C13 C 0.6068(2) 0.3513(3) 0.5506(2) 0.0201(9) Uani 1 1 d . .
H13 H 0.562832 0.391646 0.536459 0.024 Uiso 1 1 calc R U
C14 C 0.5470(3) 0.6899(3) 0.5122(2) 0.0250(10) Uani 1 1 d . .
H14A H 0.513122 0.749453 0.512403 0.030 Uiso 1 1 calc R U
H14B H 0.579696 0.689670 0.556030 0.030 Uiso 1 1 calc R U
C15 C 0.4906(2) 0.6012(3) 0.5125(2) 0.0218(9) Uani 1 1 d . .
C16 C 0.4429(3) 0.5833(3) 0.5741(2) 0.0258(10) Uani 1 1 d . .
H16 H 0.450994 0.621929 0.614886 0.031 Uiso 1 1 calc R U
C17 C 0.3840(3) 0.5090(4) 0.5749(2) 0.0304(11) Uani 1 1 d . .
H17 H 0.352022 0.499032 0.615924 0.037 Uiso 1 1 calc R U
C18 C 0.3720(3) 0.4488(4) 0.5151(2) 0.0272(10) Uani 1 1 d . .
H18 H 0.331191 0.399863 0.515223 0.033 Uiso 1 1 calc R U
C19 C 0.4219(2) 0.4633(3) 0.4556(2) 0.0214(8) Uani 1 1 d . .
C20 C 0.4795(2) 0.5399(3) 0.4536(2) 0.0200(8) Uani 1 1 d . .
H20 H 0.510950 0.550212 0.412246 0.024 Uiso 1 1 calc R U
C21 C 0.7385(3) 0.6503(3) 0.2887(2) 0.0281(10) Uani 1 1 d . .
H21A H 0.772408 0.632598 0.247426 0.034 Uiso 1 1 calc R U
H21B H 0.740359 0.721871 0.293819 0.034 Uiso 1 1 calc R U
C22 C 0.6491(3) 0.6182(3) 0.2751(2) 0.0251(10) Uani 1 1 d . .
C23 C 0.5863(3) 0.6872(4) 0.2695(2) 0.0332(11) Uani 1 1 d . .
H23 H 0.598506 0.754397 0.273776 0.040 Uiso 1 1 calc R U
C24 C 0.5041(3) 0.6568(4) 0.2576(3) 0.0367(12) Uani 1 1 d . .
H24 H 0.461982 0.703711 0.253181 0.044 Uiso 1 1 calc R U
C25 C 0.4860(3) 0.5580(4) 0.2524(2) 0.0312(11) Uani 1 1 d . .
H25 H 0.431256 0.537765 0.245084 0.037 Uiso 1 1 calc R U
C26 C 0.5485(3) 0.4879(3) 0.2581(2) 0.0243(9) Uani 1 1 d . .
C27 C 0.6300(3) 0.5178(3) 0.2685(2) 0.0237(9) Uani 1 1 d . .
H27 H 0.672160 0.470724 0.271174 0.028 Uiso 1 1 calc R U
C28 C 0.5587(2) 0.1375(3) 0.4411(2) 0.0274(10) Uani 1 1 d . .
H28A H 0.561315 0.077864 0.470158 0.033 Uiso 1 1 calc R U
H28B H 0.610162 0.143906 0.414273 0.033 Uiso 1 1 calc R U
C29 C 0.4854(3) 0.1342(3) 0.3912(2) 0.0268(10) Uani 1 1 d . .
H29A H 0.434438 0.128209 0.418916 0.032 Uiso 1 1 calc R U
H29B H 0.489744 0.076695 0.360098 0.032 Uiso 1 1 calc R U
C30 C 0.3656(3) 0.3203(3) 0.3947(2) 0.0257(10) Uani 1 1 d . .
H30A H 0.308036 0.340605 0.388730 0.031 Uiso 1 1 calc R U
H30B H 0.370584 0.282743 0.438963 0.031 Uiso 1 1 calc R U
C31 C 0.3942(2) 0.2603(3) 0.3317(2) 0.0270(10) Uani 1 1 d . .
H31A H 0.392441 0.300076 0.288294 0.032 Uiso 1 1 calc R U
H31B H 0.358290 0.203253 0.325194 0.032 Uiso 1 1 calc R U
C32 C 0.5835(3) 0.3158(3) 0.2691(3) 0.0290(10) Uani 1 1 d . .
H32A H 0.614125 0.334055 0.312024 0.035 Uiso 1 1 calc R U
H32B H 0.622743 0.308039 0.229890 0.035 Uiso 1 1 calc R U
C33 C 0.5375(3) 0.2208(3) 0.2813(2) 0.0278(10) Uani 1 1 d . .
H33A H 0.577217 0.167262 0.287551 0.033 Uiso 1 1 calc R U
H33B H 0.503796 0.205847 0.239437 0.033 Uiso 1 1 calc R U
N7 N 0.9331(3) 0.4912(4) 0.5489(3) 0.0706(17) Uani 1 1 d . .
C34 C 0.9589(3) 0.4479(5) 0.5966(3) 0.0465(14) Uani 1 1 d . .
C35 C 0.9917(3) 0.3911(4) 0.6561(3) 0.0530(15) Uani 1 1 d . .
H35A H 1.051269 0.396259 0.656645 0.080 Uiso 1 1 calc R U
H35B H 0.975952 0.322791 0.650729 0.080 Uiso 1 1 calc R U
H35C H 0.969584 0.416398 0.700396 0.080 Uiso 1 1 calc R U

loop_
_atom_site_aniso_label
_atom_site_aniso_U_11
_atom_site_aniso_U_22
_atom_site_aniso_U_33
_atom_site_aniso_U_23
_atom_site_aniso_U_13
_atom_site_aniso_U_12
Cu1 0.0208(2) 0.0172(2) 0.0185(2) 0.0007(2) -0.0012(2) -0.0034(2)
O1 0.0236(15) 0.0214(17) 0.0352(17) -0.0069(13) -0.0037(13) 0.0018(13)
O2 0.0273(15) 0.0238(17) 0.0266(17) -0.0044(13) 0.0061(13) -0.0058(14)
O3 0.0275(16) 0.0255(17) 0.0266(17) 0.0010(13) -0.0030(13) -0.0044(13)
O4 0.0217(14) 0.0207(16) 0.0222(14) 0.0012(12) -0.0003(12) -0.0042(13)
O5 0.0293(16) 0.0363(19) 0.040(2) 0.0032(15) 0.0048(14) 0.0089(15)
Cl1 0.0497(7) 0.0214(6) 0.0268(6) 0.0010(5) -0.0049(5) -0.0028(5)
O6 0.089(3) 0.032(2) 0.034(2) -0.0123(16) 0.001(2) 0.0021(19)
O7 0.056(2) 0.036(2) 0.0248(17) -0.0004(15) -0.0008(16) 0.0079(17)
O8 0.055(2) 0.060(3) 0.084(3) -0.006(2) -0.033(2) 0.008(2)
O9 0.099(3) 0.040(2) 0.047(2) 0.0059(19) 0.021(2) -0.022(2)
Cl2 0.0303(5) 0.0265(6) 0.0282(6) -0.0064(5) 0.0012(5) 0.0025(5)
O10 0.067(2) 0.046(2) 0.058(3) -0.027(2) 0.030(2) -0.010(2)
O11 0.049(2) 0.040(2) 0.068(3) 0.001(2) -0.0139(19) -0.0143(18)
O12 0.063(2) 0.035(2) 0.0339(19) 0.0034(16) 0.0103(17) 0.0033(18)
O13 0.040(2) 0.092(3) 0.041(2) 0.016(2) 0.0022(17) 0.027(2)
N1 0.0268(19) 0.026(2) 0.0221(18) 0.0021(15) -0.0058(15) -0.0046(16)
N2 0.0254(19) 0.0167(19) 0.0250(19) -0.0006(16) -0.0055(16) -0.0022(15)
N3 0.0282(17) 0.0179(17) 0.0217(17) 0.0013(17) -0.0054(18) -0.0025(14)
N4 0.0263(19) 0.022(2) 0.025(2) 0.0007(16) 0.0019(15) -0.0056(16)
N5 0.0247(18) 0.020(2) 0.0242(19) -0.0037(15) -0.0010(15) -0.0058(15)
N6 0.037(2) 0.025(2) 0.025(2) 0.0057(16) 0.0056(17) 0.0012(18)
C1 0.036(3) 0.031(3) 0.026(2) 0.004(2) -0.013(2) -0.014(2)
C2 0.037(3) 0.026(2) 0.022(2) -0.002(2) -0.0086(19) -0.009(2)
C3 0.043(3) 0.017(2) 0.025(2) -0.0008(18) -0.002(2) -0.008(2)
C4 0.037(2) 0.018(2) 0.029(3) 0.0035(19) -0.005(2) 0.0004(18)
C5 0.032(2) 0.030(3) 0.024(2) 0.004(2) -0.0052(19) -0.016(2)
C6 0.023(2) 0.040(3) 0.032(3) 0.007(2) 0.002(2) -0.013(2)
C7 0.026(2) 0.024(2) 0.018(2) -0.0003(17) -0.0019(17) -0.0017(18)
C8 0.024(2) 0.022(2) 0.016(2) 0.0051(17) 0.0056(16) -0.0006(18)
C9 0.026(2) 0.027(2) 0.019(2) 0.0046(19) -0.0027(17) 0.0004(19)
C10 0.032(2) 0.031(3) 0.022(2) 0.005(2) -0.0017(19) 0.008(2)
C11 0.032(2) 0.018(2) 0.024(2) 0.0007(18) 0.0057(19) 0.0030(19)
C12 0.025(2) 0.024(2) 0.020(2) 0.0034(18) 0.0037(17) -0.0030(18)
C13 0.0180(19) 0.022(2) 0.021(2) 0.0042(17) 0.0030(16) 0.0026(17)
C14 0.026(2) 0.024(2) 0.025(2) -0.0068(19) 0.0013(19) 0.0036(19)
C15 0.022(2) 0.023(2) 0.021(2) 0.0011(18) -0.0010(17) 0.0073(18)
C16 0.030(2) 0.031(3) 0.017(2) -0.0053(19) -0.0029(17) 0.006(2)
C17 0.029(2) 0.040(3) 0.023(2) 0.002(2) 0.0106(19) 0.004(2)
C18 0.024(2) 0.030(3) 0.028(2) 0.001(2) 0.0004(19) -0.005(2)
C19 0.0219(18) 0.022(2) 0.0206(19) 0.002(2) -0.003(2) 0.0032(16)
C20 0.0203(17) 0.022(2) 0.0174(18) 0.000(2) 0.0043(19) 0.0057(15)
C21 0.039(3) 0.022(2) 0.024(2) 0.0033(19) -0.001(2) -0.009(2)
C22 0.036(2) 0.025(2) 0.015(2) 0.0001(17) -0.0025(18) -0.002(2)
C23 0.051(3) 0.024(3) 0.025(2) -0.0009(19) -0.009(2) 0.004(2)
C24 0.043(3) 0.038(3) 0.029(3) -0.002(2) -0.008(2) 0.013(2)
C25 0.029(2) 0.043(3) 0.021(2) -0.004(2) -0.0063(19) -0.003(2)
C26 0.030(2) 0.028(3) 0.014(2) -0.0031(18) 0.0008(17) -0.004(2)
C27 0.030(2) 0.023(2) 0.018(2) 0.0006(17) 0.0003(18) 0.0005(19)
C28 0.026(2) 0.021(2) 0.035(3) -0.003(2) 0.000(2) -0.0016(18)
C29 0.030(2) 0.018(2) 0.032(2) -0.0033(19) 0.003(2) -0.0042(19)
C30 0.022(2) 0.023(2) 0.032(3) -0.0021(19) 0.0026(18) -0.0043(18)
C31 0.024(2) 0.026(2) 0.031(3) -0.001(2) -0.0052(19) -0.0065(19)
C32 0.030(2) 0.027(3) 0.030(2) 0.000(2) 0.003(2) -0.004(2)
C33 0.030(2) 0.028(3) 0.026(2) -0.0065(19) 0.0016(19) -0.002(2)
N7 0.065(4) 0.078(4) 0.069(4) -0.017(3) -0.015(3) 0.030(3)
C34 0.034(3) 0.054(4) 0.052(4) -0.010(3) 0.006(3) 0.003(3)
C35 0.050(3) 0.059(4) 0.050(4) 0.004(3) 0.018(3) -0.003(3)

loop_
_atom_type_symbol
_atom_type_description
_atom_type_scat_dispersion_real
_atom_type_scat_dispersion_imag
_atom_type_scat_source
C C 0.0033 0.0016 'International Tables Vol C Tables 4.2.6.8 and 6.1.1.4'
H H 0.0000 0.0000 'International Tables Vol C Tables 4.2.6.8 and 6.1.1.4'
Cl Cl 0.1484 0.1585 'International Tables Vol C Tables 4.2.6.8 and 6.1.1.4'
Cu Cu 0.3201 1.2651 'International Tables Vol C Tables 4.2.6.8 and 6.1.1.4'
N N 0.0061 0.0033 'International Tables Vol C Tables 4.2.6.8 and 6.1.1.4'
O O 0.0106 0.0060 'International Tables Vol C Tables 4.2.6.8 and 6.1.1.4'

loop_
_geom_angle_atom_site_label_1
_geom_angle_atom_site_label_2
_geom_angle_atom_site_label_3
_geom_angle
O4 Cu1 N1 174.18(13)
O4 Cu1 N2 95.63(13)
N1 Cu1 N2 85.35(14)
O4 Cu1 N4 90.56(13)
N1 Cu1 N4 85.09(14)
N2 Cu1 N4 140.62(14)
O4 Cu1 N3 101.96(12)
N1 Cu1 N3 83.06(13)
N2 Cu1 N3 109.32(15)
N4 Cu1 N3 107.29(14)
C12 O1 C28 117.7(3)
C19 O2 C30 119.0(3)
C26 O3 C32 117.9(3)
N6 O4 Cu1 116.3(2)
O9 Cl1 O7 109.2(2)
O9 Cl1 O6 110.9(2)
O7 Cl1 O6 109.6(2)
O9 Cl1 O8 109.7(3)
O7 Cl1 O8 107.9(2)
O6 Cl1 O8 109.4(2)
O13 Cl2 O10 110.4(3)
O13 Cl2 O11 108.4(2)
O10 Cl2 O11 109.7(2)
O13 Cl2 O12 109.3(2)
O10 Cl2 O12 109.1(2)
O11 Cl2 O12 109.9(2)
C1 N1 C5 111.7(3)
C1 N1 C3 110.1(3)
C5 N1 C3 110.2(3)
C1 N1 Cu1 105.9(3)
C5 N1 Cu1 108.6(3)
C3 N1 Cu1 110.3(2)
C2 N2 C7 110.2(3)
C2 N2 Cu1 107.0(3)
C7 N2 Cu1 125.1(3)
C2 N2 H2 110(3)
C7 N2 H2 106(3)
Cu1 N2 H2 98(4)
C14 N3 C4 111.8(3)
C14 N3 Cu1 116.4(3)
C4 N3 Cu1 102.9(2)
C14 N3 H3 111(3)
C4 N3 H3 104(3)
Cu1 N3 H3 110(3)
C21 N4 C6 111.3(3)
C21 N4 Cu1 125.0(3)
C6 N4 Cu1 100.6(3)
C21 N4 H4 107(3)
C6 N4 H4 105(3)
Cu1 N4 H4 106(3)
C29 N5 C33 112.5(3)
C29 N5 C31 112.2(3)
C33 N5 C31 114.9(3)
C29 N5 H5 104(3)
C33 N5 H5 111(3)
C31 N5 H5 101(3)
O5 N6 O4 114.4(4)
N1 C1 C2 110.4(3)
N1 C1 H1A 109.6
C2 C1 H1A 109.6
N1 C1 H1B 109.6
C2 C1 H1B 109.6
H1A C1 H1B 108.1
N2 C2 C1 109.6(4)
N2 C2 H2A 109.7
C1 C2 H2A 109.7
N2 C2 H2B 109.7
C1 C2 H2B 109.7
H2A C2 H2B 108.2
N1 C3 C4 109.3(3)
N1 C3 H3A 109.8
C4 C3 H3A 109.8
N1 C3 H3B 109.8
C4 C3 H3B 109.8
H3A C3 H3B 108.3
N3 C4 C3 109.8(3)
N3 C4 H4A 109.7
C3 C4 H4A 109.7
N3 C4 H4B 109.7
C3 C4 H4B 109.7
H4A C4 H4B 108.2
N1 C5 C6 109.4(4)
N1 C5 H5A 109.8
C6 C5 H5A 109.8
N1 C5 H5B 109.8
C6 C5 H5B 109.8
H5A C5 H5B 108.2
N4 C6 C5 108.8(4)
N4 C6 H6A 109.9
C5 C6 H6A 109.9
N4 C6 H6B 109.9
C5 C6 H6B 109.9
H6A C6 H6B 108.3
N2 C7 C8 111.6(3)
N2 C7 H7A 109.3
C8 C7 H7A 109.3
N2 C7 H7B 109.3
C8 C7 H7B 109.3
H7A C7 H7B 108.0
C13 C8 C9 119.3(4)
C13 C8 C7 120.7(4)
C9 C8 C7 119.9(4)
C10 C9 C8 120.5(4)
C10 C9 H9 119.8
C8 C9 H9 119.8
C9 C10 C11 120.7(4)
C9 C10 H10 119.6
C11 C10 H10 119.6
C12 C11 C10 118.5(4)
C12 C11 H11 120.7
C10 C11 H11 120.7
O1 C12 C11 123.5(4)
O1 C12 C13 115.6(4)
C11 C12 C13 120.9(4)
C8 C13 C12 119.9(4)
C8 C13 H13 120.0
C12 C13 H13 120.0
N3 C14 C15 114.0(3)
N3 C14 H14A 108.7
C15 C14 H14A 108.7
N3 C14 H14B 108.7
C15 C14 H14B 108.7
H14A C14 H14B 107.6
C20 C15 C16 118.3(4)
C20 C15 C14 123.4(4)
C16 C15 C14 118.1(4)
C17 C16 C15 120.7(4)
C17 C16 H16 119.6
C15 C16 H16 119.6
C16 C17 C18 120.8(4)
C16 C17 H17 119.6
C18 C17 H17 119.6
C19 C18 C17 118.5(4)
C19 C18 H18 120.8
C17 C18 H18 120.8
O2 C19 C18 123.8(4)
O2 C19 C20 115.2(4)
C18 C19 C20 121.0(4)
C15 C20 C19 120.6(4)
C15 C20 H20 119.7
C19 C20 H20 119.7
N4 C21 C22 112.3(3)
N4 C21 H21A 109.1
C22 C21 H21A 109.1
N4 C21 H21B 109.1
C22 C21 H21B 109.1
H21A C21 H21B 107.9
C23 C22 C27 119.3(4)
C23 C22 C21 120.8(4)
C27 C22 C21 119.9(4)
C22 C23 C24 120.3(4)
C22 C23 H23 119.9
C24 C23 H23 119.9
C25 C24 C23 119.9(4)
C25 C24 H24 120.1
C23 C24 H24 120.1
C24 C25 C26 120.3(4)
C24 C25 H25 119.8
C26 C25 H25 119.8
O3 C26 C27 124.1(4)
O3 C26 C25 115.9(4)
C27 C26 C25 119.9(4)
C26 C27 C22 120.2(4)
C26 C27 H27 119.9
C22 C27 H27 119.9
O1 C28 C29 105.0(3)
O1 C28 H28A 110.8
C29 C28 H28A 110.8
O1 C28 H28B 110.8
C29 C28 H28B 110.8
H28A C28 H28B 108.8
C28 C29 N5 110.0(4)
C28 C29 H29A 109.7
N5 C29 H29A 109.7
C28 C29 H29B 109.7
N5 C29 H29B 109.7
H29A C29 H29B 108.2
O2 C30 C31 104.5(3)
O2 C30 H30A 110.9
C31 C30 H30A 110.9
O2 C30 H30B 110.9
C31 C30 H30B 110.9
H30A C30 H30B 108.9
C30 C31 N5 107.9(3)
C30 C31 H31A 110.1
N5 C31 H31A 110.1
C30 C31 H31B 110.1
N5 C31 H31B 110.1
H31A C31 H31B 108.4
O3 C32 C33 108.2(3)
O3 C32 H32A 110.1
C33 C32 H32A 110.1
O3 C32 H32B 110.1
C33 C32 H32B 110.1
H32A C32 H32B 108.4
C32 C33 N5 111.5(3)
C32 C33 H33A 109.3
N5 C33 H33A 109.3
C32 C33 H33B 109.3
N5 C33 H33B 109.3
H33A C33 H33B 108.0
N7 C34 C35 178.7(7)
C34 C35 H35A 109.5
C34 C35 H35B 109.5
H35A C35 H35B 109.5
C34 C35 H35C 109.5
H35A C35 H35C 109.5
H35B C35 H35C 109.5

loop_
_geom_bond_atom_site_label_1
_geom_bond_atom_site_label_2
_geom_bond_distance
Cu1 O4 1.963(3)
Cu1 N1 2.046(4)
Cu1 N2 2.092(4)
Cu1 N4 2.098(4)
Cu1 N3 2.227(3)
O1 C12 1.379(5)
O1 C28 1.430(5)
O2 C19 1.372(5)
O2 C30 1.429(5)
O3 C26 1.371(5)
O3 C32 1.428(5)
O4 N6 1.299(4)
O5 N6 1.237(4)
Cl1 O9 1.424(4)
Cl1 O7 1.426(3)
Cl1 O6 1.428(4)
Cl1 O8 1.441(4)
Cl2 O13 1.416(4)
Cl2 O10 1.416(4)
Cl2 O11 1.428(4)
Cl2 O12 1.435(4)
N1 C1 1.487(5)
N1 C5 1.491(5)
N1 C3 1.494(5)
N2 C2 1.484(5)
N2 C7 1.501(5)
N2 H2 0.83(5)
N3 C14 1.474(6)
N3 C4 1.486(5)
N3 H3 0.83(5)
N4 C21 1.487(5)
N4 C6 1.495(5)
N4 H4 0.93(5)
N5 C29 1.503(6)
N5 C33 1.503(5)
N5 C31 1.513(5)
N5 H5 0.86(5)
C1 C2 1.500(6)
C1 H1A 0.9700
C1 H1B 0.9700
C2 H2A 0.9700
C2 H2B 0.9700
C3 C4 1.510(6)
C3 H3A 0.9700
C3 H3B 0.9700
C4 H4A 0.9700
C4 H4B 0.9700
C5 C6 1.506(7)
C5 H5A 0.9700
C5 H5B 0.9700
C6 H6A 0.9700
C6 H6B 0.9700
C7 C8 1.510(6)
C7 H7A 0.9700
C7 H7B 0.9700
C8 C13 1.384(6)
C8 C9 1.385(6)
C9 C10 1.375(6)
C9 H9 0.9300
C10 C11 1.388(6)
C10 H10 0.9300
C11 C12 1.384(6)
C11 H11 0.9300
C12 C13 1.385(6)
C13 H13 0.9300
C14 C15 1.501(6)
C14 H14A 0.9700
C14 H14B 0.9700
C15 C20 1.384(6)
C15 C16 1.399(6)
C16 C17 1.377(6)
C16 H16 0.9300
C17 C18 1.390(6)
C17 H17 0.9300
C18 C19 1.381(6)
C18 H18 0.9300
C19 C20 1.387(5)
C20 H20 0.9300
C21 C22 1.523(6)
C21 H21A 0.9700
C21 H21B 0.9700
C22 C23 1.376(6)
C22 C27 1.394(6)
C23 C24 1.400(6)
C23 H23 0.9300
C24 C25 1.368(7)
C24 H24 0.9300
C25 C26 1.383(6)
C25 H25 0.9300
C26 C27 1.382(6)
C27 H27 0.9300
C28 C29 1.499(6)
C28 H28A 0.9700
C28 H28B 0.9700
C29 H29A 0.9700
C29 H29B 0.9700
C30 C31 1.496(6)
C30 H30A 0.9700
C30 H30B 0.9700
C31 H31A 0.9700
C31 H31B 0.9700
C32 C33 1.496(6)
C32 H32A 0.9700
C32 H32B 0.9700
C33 H33A 0.9700
C33 H33B 0.9700
N7 C34 1.141(8)
C34 C35 1.445(9)
C35 H35A 0.9600
C35 H35B 0.9600
C35 H35C 0.9600

loop_
_geom_hbond_atom_site_label_D
_geom_hbond_atom_site_label_H
_geom_hbond_atom_site_label_A
_geom_hbond_distance_DH
_geom_hbond_distance_HA
_geom_hbond_distance_DA
_geom_hbond_angle_DHA
_geom_hbond_site_symmetry_A
_geom_hbond_publ_flag
N2 H2 O5 0.83(5) 2.60(5) 3.142(5) 124(4) . yes
N2 H2 N7 0.83(5) 2.58(5) 3.273(7) 142(4) . yes
N4 H4 O5 0.93(5) 2.43(5) 2.992(5) 119(4) . yes
N4 H4 O12 0.93(5) 2.39(5) 3.164(5) 141(4) 2_664 yes
N5 H5 O1 0.86(5) 2.27(5) 2.768(5) 117(4) . yes
N5 H5 O2 0.86(5) 2.22(5) 2.755(5) 120(4) . yes
